data_7058266
loop_
_publ_author_name
'Petrov, Pavel A.'
'Sukhikh, Taisiya S.'
'Nadolinny, Vladimir A.'
'Bogomyakov, Artem S.'
'Laricheva, Yuliya A.'
'Piskunov, Alexandr V.'

_publ_section_title
;
 Di-tert-butylcatecholate derivatives of titanocene
;
_journal_issue 17
_journal_name_full 'New Journal of Chemistry'
_journal_page_first 6636
_journal_paper_doi 10.1039/C9NJ00771G
_journal_volume 43
_journal_year 2019
_chemical_formula_moiety 'C24 H30 O2 Ti'
_chemical_formula_sum 'C24 H30 O2 Ti'
_chemical_formula_weight 398.38
_chemical_properties_physical air-sensitive
_space_group_crystal_system orthorhombic
_space_group_IT_number 62
_space_group_name_Hall '-P 2ac 2n'
_space_group_name_H-M_alt 'P n m a'
_symmetry_space_group_name_Hall '-P 2ac 2n'
_symmetry_space_group_name_H-M 'P n m a'
_atom_sites_solution_hydrogens geom
_atom_sites_solution_primary direct
_atom_sites_solution_secondary difmap
_audit_creation_method SHELXL-2014/7
_audit_update_record
;
2019-02-06 deposited with the CCDC.    2019-03-26 downloaded from the CCDC.
;
_cell_angle_alpha 90
_cell_angle_beta 90
_cell_angle_gamma 90
_cell_formula_units_Z 4
_cell_length_a 14.9844(6)
_cell_length_b 17.5943(7)
_cell_length_c 7.8829(3)
_cell_measurement_reflns_used 9981
_cell_measurement_temperature 150(2)
_cell_measurement_theta_max 28.28
_cell_measurement_theta_min 2.72
_cell_volume 2078.25(14)
_computing_cell_refinement 'SAINT (Bruker-AXS, 2004)'
_computing_data_collection 'APEX2 (Bruker-AXS, 2004)'
_computing_data_reduction 'SAINT (Bruker-AXS, 2004)'
_computing_molecular_graphics 'ShelXle (H\"ubschle, 2011)'
_computing_publication_material 'CIFTAB-2014 (Sheldrick, 2014)'
_computing_structure_refinement 'SHELXL-2014 (Sheldrick, 2014)'
_computing_structure_solution 'SHELXS-2014 (Sheldrick, 2014)'
_diffrn_ambient_temperature 150(2)
_diffrn_detector_area_resol_mean 25
_diffrn_measured_fraction_theta_full 0.996
_diffrn_measured_fraction_theta_max 0.996
_diffrn_measurement_device 'four-circle diffractometer'
_diffrn_measurement_device_type 'Bruker Apex Duo'
_diffrn_measurement_method '\f scans'
_diffrn_radiation_monochromator graphite
_diffrn_radiation_probe x-ray
_diffrn_radiation_type MoK\a
_diffrn_radiation_wavelength 0.71073
_diffrn_reflns_av_R_equivalents 0.0198
_diffrn_reflns_av_unetI/netI 0.0135
_diffrn_reflns_Laue_measured_fraction_full 0.996
_diffrn_reflns_Laue_measured_fraction_max 0.996
_diffrn_reflns_limit_h_max 17
_diffrn_reflns_limit_h_min -18
_diffrn_reflns_limit_k_max 14
_diffrn_reflns_limit_k_min -21
_diffrn_reflns_limit_l_max 9
_diffrn_reflns_limit_l_min -9
_diffrn_reflns_number 11391
_diffrn_reflns_point_group_measured_fraction_full 0.996
_diffrn_reflns_point_group_measured_fraction_max 0.996
_diffrn_reflns_theta_full 25.250
_diffrn_reflns_theta_max 26.353
_diffrn_reflns_theta_min 2.719
_diffrn_source 'sealed X-ray tube'
_exptl_absorpt_coefficient_mu 0.427
_exptl_absorpt_correction_T_max 0.7457
_exptl_absorpt_correction_T_min 0.6923
_exptl_absorpt_correction_type multi-scan
_exptl_absorpt_process_details 'SADABS (Bruker-AXS, 2004)'
_exptl_crystal_colour green
_exptl_crystal_density_diffrn 1.273
_exptl_crystal_description block
_exptl_crystal_F_000 848
_exptl_crystal_size_max 0.420
_exptl_crystal_size_mid 0.400
_exptl_crystal_size_min 0.400
_refine_diff_density_max 0.459
_refine_diff_density_min -0.366
_refine_diff_density_rms 0.054
_refine_ls_extinction_method none
_refine_ls_goodness_of_fit_ref 1.063
_refine_ls_hydrogen_treatment constr
_refine_ls_matrix_type full
_refine_ls_number_parameters 180
_refine_ls_number_reflns 2183
_refine_ls_number_restraints 48
_refine_ls_restrained_S_all 1.214
_refine_ls_R_factor_all 0.0353
_refine_ls_R_factor_gt 0.0341
_refine_ls_shift/su_max 0.001
_refine_ls_shift/su_mean 0.000
_refine_ls_structure_factor_coef Fsqd
_refine_ls_weighting_details 'w=1/[\s^2^(Fo^2^)+(0.0436P)^2^+1.7567P] where P=(Fo^2^+2Fc^2^)/3'
_refine_ls_weighting_scheme calc
_refine_ls_wR_factor_gt 0.0885
_refine_ls_wR_factor_ref 0.0896
_reflns_Friedel_coverage 0.000
_reflns_number_gt 2115
_reflns_number_total 2183
_reflns_threshold_expression >2\s(I)
_cod_data_source_file c9nj00771g2.cif
_cod_data_source_block 1
_cod_depositor_comments 'Adding full bibliography for 7058266--7058267.cif.'
_cod_database_code 7058266
_shelx_shelxl_version_number 2014/7
_shelx_space_group_comment
;
The symmetry employed for this shelxl refinement is uniquely defined
by the following loop, which should always be used as a source of
symmetry information in preference to the above space-group names.
They are only intended as comments.
;
_shelx_estimated_absorpt_t_min 0.841
_shelx_estimated_absorpt_t_max 0.848

loop_
_space_group_symop_operation_xyz
'x, y, z'
'-x+1/2, -y, z+1/2'
'x+1/2, -y+1/2, -z+1/2'
'-x, y+1/2, -z'
'-x, -y, -z'
'x-1/2, y, -z-1/2'
'-x-1/2, y-1/2, z-1/2'
'x, -y-1/2, z'

loop_
_atom_site_label
_atom_site_type_symbol
_atom_site_fract_x
_atom_site_fract_y
_atom_site_fract_z
_atom_site_U_iso_or_equiv
_atom_site_adp_type
_atom_site_occupancy
_atom_site_site_symmetry_order
_atom_site_calc_flag
_atom_site_refinement_flags_posn
_atom_site_refinement_flags_adp
_atom_site_refinement_flags_occupancy
_atom_site_disorder_assembly
_atom_site_disorder_group
Ti1 Ti 0.66070(2) 0.2500 0.73175(4) 0.01287(13) Uani 1 2 d S T P . .
O1 O 0.75045(6) 0.32234(5) 0.65585(12) 0.0151(2) Uani 1 1 d . . . . .
C1 C 0.79724(8) 0.29046(7) 0.52742(17) 0.0136(3) Uani 1 1 d . . . . .
C2 C 0.84587(8) 0.33232(8) 0.40628(18) 0.0152(3) Uani 1 1 d . . . . .
C3 C 0.89379(9) 0.28973(8) 0.28854(18) 0.0173(3) Uani 1 1 d . . . . .
H3 H 0.9278 0.3157 0.2049 0.021 Uiso 1 1 calc R U . . .
C4 C 0.84712(9) 0.41950(8) 0.40792(19) 0.0190(3) Uani 1 1 d . . . . .
C5 C 0.90011(12) 0.45195(10) 0.2575(2) 0.0270(4) Uani 1 1 d . . . . .
H5A H 0.9619 0.4339 0.2630 0.040 Uiso 1 1 calc R U . . .
H5B H 0.8994 0.5076 0.2626 0.040 Uiso 1 1 calc R U . . .
H5C H 0.8728 0.4351 0.1509 0.040 Uiso 1 1 calc R U . . .
C6 C 0.89116(10) 0.44710(8) 0.5731(2) 0.0228(3) Uani 1 1 d . . . . .
H6A H 0.8592 0.4258 0.6706 0.034 Uiso 1 1 calc R U . . .
H6B H 0.8889 0.5027 0.5780 0.034 Uiso 1 1 calc R U . . .
H6C H 0.9535 0.4303 0.5760 0.034 Uiso 1 1 calc R U . . .
C7 C 0.75136(10) 0.45068(9) 0.3966(2) 0.0256(3) Uani 1 1 d . . . . .
H7A H 0.7222 0.4305 0.2949 0.038 Uiso 1 1 calc R U . . .
H7B H 0.7532 0.5063 0.3904 0.038 Uiso 1 1 calc R U . . .
H7C H 0.7177 0.4351 0.4974 0.038 Uiso 1 1 calc R U . . .
C8 C 0.7471(3) 0.2500 0.9853(5) 0.0307(11) Uani 0.702(9) 2 d S TU P A 1
H8 H 0.8104 0.2500 0.9783 0.037 Uiso 0.702(9) 2 calc R U P A 1
C9 C 0.6929(3) 0.1859(2) 0.9913(4) 0.0295(9) Uani 0.702(9) 1 d . U P A 1
H9 H 0.7129 0.1347 0.9896 0.035 Uiso 0.702(9) 1 calc R U P A 1
C10 C 0.6032(2) 0.20997(18) 1.0003(3) 0.0225(8) Uani 0.702(9) 1 d . U P A 1
H10 H 0.5522 0.1780 1.0054 0.027 Uiso 0.702(9) 1 calc R U P A 1
C11 C 0.5032(3) 0.2500 0.6816(6) 0.0386(12) Uani 0.675(9) 2 d S TU P A 1
H11 H 0.4619 0.2500 0.7731 0.046 Uiso 0.675(9) 2 calc R U P A 1
C12 C 0.5388(3) 0.1859(3) 0.6025(5) 0.0335(10) Uani 0.675(9) 1 d . U P A 1
H12 H 0.5283 0.1346 0.6343 0.040 Uiso 0.675(9) 1 calc R U P A 1
C13 C 0.59329(17) 0.21068(16) 0.4666(3) 0.0180(8) Uani 0.675(9) 1 d . U P A 1
H13 H 0.6244 0.1789 0.3891 0.022 Uiso 0.675(9) 1 calc R U P A 1
C13A C 0.5106(4) 0.2110(3) 0.6487(8) 0.0201(16) Uani 0.325(9) 1 d . U P A 2
H13A H 0.4764 0.1795 0.7219 0.024 Uiso 0.325(9) 1 calc R U P A 2
C8A C 0.5815(8) 0.2500 0.9904(11) 0.030(2) Uani 0.298(9) 2 d S TU P A 2
H8A H 0.5181 0.2500 0.9919 0.037 Uiso 0.298(9) 2 calc R U P A 2
C12A C 0.5696(5) 0.1853(5) 0.5225(12) 0.0320(17) Uani 0.325(9) 1 d . U P A 2
H12A H 0.5832 0.1340 0.4953 0.038 Uiso 0.325(9) 1 calc R U P A 2
C11A C 0.6043(6) 0.2500 0.4453(13) 0.035(2) Uani 0.325(9) 2 d S TU P A 2
H11A H 0.6455 0.2500 0.3537 0.042 Uiso 0.325(9) 2 calc R U P A 2
C10A C 0.7242(5) 0.2108(4) 0.9942(8) 0.0224(18) Uani 0.298(9) 1 d . U P A 2
H10A H 0.7754 0.1790 0.9970 0.027 Uiso 0.298(9) 1 calc R U P A 2
C9A C 0.6351(7) 0.1866(5) 0.9891(9) 0.0280(18) Uani 0.298(9) 1 d . U P A 2
H9A H 0.6152 0.1353 0.9855 0.034 Uiso 0.298(9) 1 calc R U P A 2

loop_
_atom_site_aniso_label
_atom_site_aniso_U_11
_atom_site_aniso_U_22
_atom_site_aniso_U_33
_atom_site_aniso_U_23
_atom_site_aniso_U_13
_atom_site_aniso_U_12
Ti1 0.01135(19) 0.0165(2) 0.0108(2) 0.000 0.00011(12) 0.000
O1 0.0150(4) 0.0151(5) 0.0150(5) -0.0005(4) 0.0014(4) 0.0007(4)
C1 0.0106(6) 0.0152(7) 0.0149(6) -0.0011(5) -0.0023(5) 0.0005(5)
C2 0.0119(6) 0.0164(7) 0.0172(7) 0.0017(5) -0.0028(5) -0.0010(5)
C3 0.0129(6) 0.0218(8) 0.0171(7) 0.0028(5) 0.0008(5) -0.0021(5)
C4 0.0188(7) 0.0150(7) 0.0232(8) 0.0032(6) 0.0003(5) -0.0020(5)
C5 0.0324(9) 0.0208(8) 0.0278(8) 0.0062(6) 0.0027(6) -0.0065(6)
C6 0.0232(7) 0.0178(7) 0.0275(8) -0.0015(6) -0.0002(6) -0.0042(6)
C7 0.0244(7) 0.0168(7) 0.0356(9) 0.0043(6) -0.0028(6) 0.0034(6)
C8 0.0294(19) 0.050(3) 0.0128(15) 0.000 -0.0035(13) 0.000
C9 0.044(2) 0.0306(17) 0.0138(11) 0.0060(10) 0.0047(12) 0.0127(12)
C10 0.0312(18) 0.024(2) 0.0120(11) 0.0003(11) 0.0070(10) -0.0094(12)
C11 0.0193(17) 0.070(3) 0.0267(19) 0.000 -0.0011(15) 0.000
C12 0.0273(16) 0.0450(19) 0.0281(17) 0.0154(12) -0.0139(14) -0.0203(12)
C13 0.0196(13) 0.0184(18) 0.0160(13) -0.0048(11) -0.0105(10) 0.0022(11)
C13A 0.009(2) 0.020(4) 0.031(3) 0.002(2) -0.008(2) -0.004(2)
C8A 0.040(4) 0.037(5) 0.014(3) 0.000 0.000(3) 0.000
C12A 0.019(3) 0.039(3) 0.037(3) -0.0121(19) -0.010(2) 0.0048(18)
C11A 0.021(3) 0.053(5) 0.032(3) 0.000 -0.007(3) 0.000
C10A 0.036(5) 0.020(4) 0.011(2) -0.002(2) -0.009(2) 0.012(2)
C9A 0.044(4) 0.027(4) 0.013(2) 0.0022(18) -0.007(2) -0.003(2)

loop_
_atom_type_symbol
_atom_type_description
_atom_type_scat_dispersion_real
_atom_type_scat_dispersion_imag
_atom_type_scat_source
C C 0.0033 0.0016 'International Tables Vol C Tables 4.2.6.8 and 6.1.1.4'
H H 0.0000 0.0000 'International Tables Vol C Tables 4.2.6.8 and 6.1.1.4'
O O 0.0106 0.0060 'International Tables Vol C Tables 4.2.6.8 and 6.1.1.4'
Ti Ti 0.2776 0.4457 'International Tables Vol C Tables 4.2.6.8 and 6.1.1.4'

loop_
_geom_angle_atom_site_label_1
_geom_angle_atom_site_label_2
_geom_angle_atom_site_label_3
_geom_angle
_geom_angle_site_symmetry_1
_geom_angle_site_symmetry_3
O1 Ti1 O1 81.70(6) . 8_565
O1 Ti1 C9A 93.9(2) . 8_565
O1 Ti1 C9A 133.6(2) 8_565 8_565
O1 Ti1 C9A 133.6(2) . .
O1 Ti1 C9A 93.9(2) 8_565 .
C9A Ti1 C9A 56.8(4) 8_565 .
O1 Ti1 C8A 127.83(16) . .
O1 Ti1 C8A 127.83(16) 8_565 .
C9A Ti1 C8A 34.0(3) 8_565 .
C9A Ti1 C8A 34.0(3) . .
O1 Ti1 C12 95.10(13) . 8_565
O1 Ti1 C12 135.23(9) 8_565 8_565
O1 Ti1 C12 135.22(9) . .
O1 Ti1 C12 95.10(13) 8_565 .
C12 Ti1 C12 56.7(2) 8_565 .
O1 Ti1 C10A 78.53(16) . 8_565
O1 Ti1 C10A 100.4(2) 8_565 8_565
C9A Ti1 C10A 34.5(3) 8_565 8_565
C9A Ti1 C10A 56.7(3) . 8_565
C8A Ti1 C10A 56.6(3) . 8_565
O1 Ti1 C10A 100.4(2) . .
O1 Ti1 C10A 78.53(16) 8_565 .
C9A Ti1 C10A 56.7(3) 8_565 .
C9A Ti1 C10A 34.5(3) . .
C8A Ti1 C10A 56.6(3) . .
C10A Ti1 C10A 33.7(4) 8_565 .
O1 Ti1 C8 83.25(8) . .
O1 Ti1 C8 83.25(8) 8_565 .
C12 Ti1 C8 141.05(11) 8_565 .
C12 Ti1 C8 141.05(11) . .
O1 Ti1 C9 79.32(9) . 8_565
O1 Ti1 C9 115.65(11) 8_565 8_565
C12 Ti1 C9 107.40(13) 8_565 8_565
C12 Ti1 C9 138.39(15) . 8_565
C8 Ti1 C9 33.90(11) . 8_565
O1 Ti1 C9 115.65(11) . .
O1 Ti1 C9 79.32(9) 8_565 .
C12 Ti1 C9 138.39(15) 8_565 .
C12 Ti1 C9 107.40(13) . .
C8 Ti1 C9 33.91(11) . .
C9 Ti1 C9 56.41(19) 8_565 .
C1 O1 Ti1 108.49(8) . .
O1 C1 C2 123.95(12) . .
O1 C1 C1 114.48(7) . 8_565
C2 C1 C1 121.51(8) . 8_565
O1 C1 Ti1 43.13(6) . .
C2 C1 Ti1 159.10(9) . .
C1 C1 Ti1 74.71(3) 8_565 .
C3 C2 C1 115.92(13) . .
C3 C2 C4 122.52(13) . .
C1 C2 C4 121.55(12) . .
C2 C3 C3 122.57(8) . 8_565
C2 C3 H3 118.7 . .
C3 C3 H3 118.7 8_565 .
C2 C4 C5 111.79(13) . .
C2 C4 C6 109.14(12) . .
C5 C4 C6 108.32(12) . .
C2 C4 C7 110.15(11) . .
C5 C4 C7 107.73(13) . .
C6 C4 C7 109.66(13) . .
C4 C5 H5A 109.5 . .
C4 C5 H5B 109.5 . .
H5A C5 H5B 109.5 . .
C4 C5 H5C 109.5 . .
H5A C5 H5C 109.5 . .
H5B C5 H5C 109.5 . .
C4 C6 H6A 109.5 . .
C4 C6 H6B 109.5 . .
H6A C6 H6B 109.5 . .
C4 C6 H6C 109.5 . .
H6A C6 H6C 109.5 . .
H6B C6 H6C 109.5 . .
C4 C7 H7A 109.5 . .
C4 C7 H7B 109.5 . .
H7A C7 H7B 109.5 . .
C4 C7 H7C 109.5 . .
H7A C7 H7C 109.5 . .
H7B C7 H7C 109.5 . .
C9 C8 C9 108.4(5) 8_565 .
C9 C8 Ti1 73.2(2) 8_565 .
C9 C8 Ti1 73.2(2) . .
C9 C8 H8 125.8 8_565 .
C9 C8 H8 125.8 . .
Ti1 C8 H8 119.6 . .
C8 C9 C10 108.3(4) . .
C8 C9 Ti1 72.9(2) . .
C10 C9 Ti1 73.06(18) . .
C8 C9 H9 125.8 . .
C10 C9 H9 125.8 . .
Ti1 C9 H9 120.0 . .
C10 C10 C9 107.5(2) 8_565 .
C10 C10 Ti1 72.87(8) 8_565 .
C9 C10 Ti1 72.58(15) . .
C10 C10 H10 126.3 8_565 .
C9 C10 H10 126.3 . .
Ti1 C10 H10 120.1 . .
C12 C11 C12 107.9(5) . 8_565
C12 C11 Ti1 72.3(2) . .
C12 C11 Ti1 72.3(2) 8_565 .
C12 C11 H11 126.0 . .
C12 C11 H11 126.0 8_565 .
Ti1 C11 H11 121.1 . .
C11 C12 C13 108.0(4) . .
C11 C12 Ti1 73.7(2) . .
C13 C12 Ti1 74.63(15) . .
C11 C12 H12 126.0 . .
C13 C12 H12 126.0 . .
Ti1 C12 H12 117.7 . .
C13 C13 C12 107.9(2) 8_565 .
C13 C13 Ti1 73.41(7) 8_565 .
C12 C13 Ti1 71.06(14) . .
C13 C13 H13 126.0 8_565 .
C12 C13 H13 126.0 . .
Ti1 C13 H13 121.2 . .
C13A C13A C12A 108.7(5) 8_565 .
C13A C13A Ti1 73.66(14) 8_565 .
C12A C13A Ti1 72.5(3) . .
C13A C13A H13A 125.6 8_565 .
C12A C13A H13A 125.6 . .
Ti1 C13A H13A 119.9 . .
C9A C8A C9A 108.5(12) 8_565 .
C9A C8A Ti1 72.5(5) 8_565 .
C9A C8A Ti1 72.5(5) . .
C9A C8A H8A 125.7 8_565 .
C9A C8A H8A 125.7 . .
Ti1 C8A H8A 120.9 . .
C11A C12A C13A 106.4(7) . .
C11A C12A Ti1 72.8(5) . .
C13A C12A Ti1 73.9(4) . .
C11A C12A H12A 126.8 . .
C13A C12A H12A 126.8 . .
Ti1 C12A H12A 118.6 . .
C12A C11A C12A 109.8(10) 8_565 .
C12A C11A Ti1 73.8(5) 8_565 .
C12A C11A Ti1 73.8(5) . .
C12A C11A H11A 125.1 8_565 .
C12A C11A H11A 125.1 . .
Ti1 C11A H11A 119.0 . .
C10A C10A C9A 107.7(4) 8_565 .
C10A C10A Ti1 73.15(17) 8_565 .
C9A C10A Ti1 71.5(4) . .
C10A C10A H10A 126.2 8_565 .
C9A C10A H10A 126.2 . .
Ti1 C10A H10A 121.0 . .
C8A C9A C10A 108.0(8) . .
C8A C9A Ti1 73.5(5) . .
C10A C9A Ti1 74.0(4) . .
C8A C9A H9A 126.0 . .
C10A C9A H9A 126.0 . .
Ti1 C9A H9A 118.4 . .

loop_
_geom_bond_atom_site_label_1
_geom_bond_atom_site_label_2
_geom_bond_distance
_geom_bond_site_symmetry_2
Ti1 O1 1.9459(10) .
Ti1 O1 1.9459(10) 8_565
Ti1 C9A 2.347(7) 8_565
Ti1 C9A 2.347(7) .
Ti1 C8A 2.359(9) .
Ti1 C12 2.376(3) 8_565
Ti1 C12 2.376(3) .
Ti1 C10A 2.379(6) 8_565
Ti1 C10A 2.379(6) .
Ti1 C8 2.381(4) .
Ti1 C9 2.386(3) 8_565
Ti1 C9 2.386(3) .
O1 C1 1.3532(16) .
C1 C2 1.4090(19) .
C1 C1 1.424(3) 8_565
C2 C3 1.392(2) .
C2 C4 1.534(2) .
C3 C3 1.398(3) 8_565
C3 H3 0.9500 .
C4 C5 1.537(2) .
C4 C6 1.539(2) .
C4 C7 1.539(2) .
C5 H5A 0.9800 .
C5 H5B 0.9800 .
C5 H5C 0.9800 .
C6 H6A 0.9800 .
C6 H6B 0.9800 .
C6 H6C 0.9800 .
C7 H7A 0.9800 .
C7 H7B 0.9800 .
C7 H7C 0.9800 .
C8 C9 1.390(5) 8_565
C8 C9 1.390(5) .
C8 H8 0.9500 .
C9 C10 1.411(5) .
C9 H9 0.9500 .
C10 C10 1.409(6) 8_565
C10 H10 0.9500 .
C11 C12 1.395(6) .
C11 C12 1.395(6) 8_565
C11 H11 0.9500 .
C12 C13 1.416(4) .
C12 H12 0.9500 .
C13 C13 1.383(6) 8_565
C13 H13 0.9500 .
C13A C13A 1.374(12) 8_565
C13A C12A 1.406(10) .
C13A H13A 0.9500 .
C8A C9A 1.374(11) 8_565
C8A C9A 1.374(11) .
C8A H8A 0.9500 .
C12A C11A 1.391(11) .
C12A H12A 0.9500 .
C11A C12A 1.391(11) 8_565
C11A H11A 0.9500 .
C10A C10A 1.379(15) 8_565
C10A C9A 1.403(12) .
C10A H10A 0.9500 .
C9A H9A 0.9500 .
